data_2212368
loop_
_publ_author_name
'Michela Simone'
'George W. J. Fleet'
'David J. Watkin'

_publ_section_title
;3,3':5,6-Di-<i>O</i>-isopropylidene-3-<i>C</i>-hydroxymethyl-<small>D</small>-<i>allono</i>-1,4-lactone:
 an organic structure containing large unoccupied voids
;
_journal_coeditor_code SJ2196
_journal_issue 2
_journal_name_full 'Acta Crystallographica Section E'
_journal_page_first o799
_journal_page_last o801
_journal_paper_doi 10.1107/S1600536807002061
_journal_volume 63
_journal_year 2007
_chemical_formula_iupac 'C13 H20 O7'
_chemical_formula_moiety 'C13 H20 O7'
_chemical_formula_sum 'C13 H20 O7'
_chemical_formula_weight 288.30
_chemical_name_systematic
;
3,3':5,6-di-O-isopropylidene-3-C-hydroxymethyl-D-allono-1,4-lactone
;
_space_group_IT_number 76
_symmetry_cell_setting tetragonal
_symmetry_space_group_name_Hall 'P 4w'
_symmetry_space_group_name_H-M 'P 41'
_atom_sites_solution_hydrogens geom
_atom_sites_solution_primary direct
_audit_creation_method CRYSTALS_ver_12.84
_cell_angle_alpha 90
_cell_angle_beta 90
_cell_angle_gamma 90
_cell_formula_units_Z 4
_cell_length_a 14.1641(4)
_cell_length_b 14.1641(4)
_cell_length_c 9.2045(3)
_cell_measurement_reflns_used 21907
_cell_measurement_temperature 150
_cell_measurement_theta_max 28
_cell_measurement_theta_min 5
_cell_volume 1846.62(10)
_computing_cell_refinement 'DENZO/SCALEPACK (Otwinowski & Minor, 1997)'
_computing_data_collection 'COLLECT (Nonius, 2001).'
_computing_data_reduction DENZO/SCALEPACK
_computing_molecular_graphics 'CAMERON (Watkin <i>et al.</i>,  1996)'
_computing_publication_material CRYSTALS
_computing_structure_refinement 'CRYSTALS (Betteridge <i>et al.</i>,  2003)'
_computing_structure_solution 'SIR92 (Altomare <i>et al.</i>,  1994)'
_diffrn_ambient_temperature 150
_diffrn_measured_fraction_theta_full 0.991
_diffrn_measured_fraction_theta_max 0.985
_diffrn_measurement_device_type 'Nonius KappaCCD'
_diffrn_measurement_method \w
_diffrn_radiation_monochromator graphite
_diffrn_radiation_type 'Mo K\a'
_diffrn_radiation_wavelength 0.71073
_diffrn_reflns_av_R_equivalents 0.068
_diffrn_reflns_limit_h_max 13
_diffrn_reflns_limit_h_min -12
_diffrn_reflns_limit_k_max 18
_diffrn_reflns_limit_k_min 0
_diffrn_reflns_limit_l_max 11
_diffrn_reflns_limit_l_min 0
_diffrn_reflns_number 21907
_diffrn_reflns_theta_full 27.005
_diffrn_reflns_theta_max 27.556
_diffrn_reflns_theta_min 5.190
_diffrn_standards_number 0
_exptl_absorpt_coefficient_mu 0.084
_exptl_absorpt_correction_T_max 0.99
_exptl_absorpt_correction_T_min 0.96
_exptl_absorpt_correction_type multi-scan
_exptl_absorpt_process_details '(DENZO/SCALEPACK; Otwinowski & Minor, 1997)'
_exptl_crystal_colour colourless
_exptl_crystal_density_diffrn 1.037
_exptl_crystal_density_method 'not measured'
_exptl_crystal_description needle
_exptl_crystal_F_000 616
_exptl_crystal_size_max 0.44
_exptl_crystal_size_mid 0.12
_exptl_crystal_size_min 0.10
_refine_diff_density_max 0.22
_refine_diff_density_min -0.21
_refine_ls_extinction_method None
_refine_ls_goodness_of_fit_ref 1.0379
_refine_ls_hydrogen_treatment constr
_refine_ls_matrix_type full
_refine_ls_number_parameters 181
_refine_ls_number_reflns 1802
_refine_ls_number_restraints 1
_refine_ls_R_factor_all 0.0583
_refine_ls_R_factor_gt 0.0461
_refine_ls_shift/su_max 0.010415
_refine_ls_structure_factor_coef F
_refine_ls_weighting_details
;
Modified Chebychev polynomial (Watkin, 1994; Prince, 1982) with
coefficients
1.09 0.255 0.726 and Robust Weighting (Prince, 1982);  W =
[weight][1-(\dF/6\sF)^2^]^2^
;
_refine_ls_weighting_scheme calc
_refine_ls_wR_factor_all 0.0490
_refine_ls_wR_factor_gt 0.0443
_refine_ls_wR_factor_ref 0.0443
_reflns_number_gt 1802
_reflns_number_total 2229
_reflns_threshold_expression I>3\s(I)
_cod_data_source_file sj2196.cif
_cod_data_source_block 3
_cod_depositor_comments
;
The following automatic conversions were performed:
'_symmetry_cell_setting' value 'Tetragonal' changed to 'tetragonal'
according to '/home/saulius/struct/CIF-dictionaries/cif_core.dic'
dictionary named 'cif_core.dic' version 2.4.1 from 2010-06-29.

Automatic conversion script
Id: cif_fix_enum 1527 2010-12-29 10:47:43Z saulius 

The following automatic conversions were performed:

'_symmetry_cell_setting' value 'Tetragonal' changed to 'tetragonal'
according to /home/saulius/struct/CIF-dictionaries/cif_core.dic
dictionary named 'cif_core.dic' version 2.4.1 from 2010-06-29.

Automatic conversion script
Id: cif_fix_values 1715 2011-07-08 13:25:40Z adriana 
;
_cod_original_sg_symbol_H-M 'P 41 '
_cod_database_code 2212368
_cod_database_fobs_code 2212368

loop_
_symmetry_equiv_pos_as_xyz
x,y,z
-y,x,z+1/4
-x,-y,z+1/2
y,-x,z+3/4

loop_
_atom_site_type_symbol
_atom_site_label
_atom_site_fract_x
_atom_site_fract_y
_atom_site_fract_z
_atom_site_U_iso_or_equiv
_atom_site_adp_type
_atom_site_occupancy
C C1 0.40908(17) 0.29983(17) 0.2555(3) 0.0322 Uani 1.0000
C C2 0.50778(16) 0.34055(15) 0.2595(2) 0.0292 Uani 1.0000
C C3 0.56325(17) 0.26748(16) 0.1741(2) 0.0306 Uani 1.0000
C C4 0.51393(17) 0.17588(17) 0.2218(3) 0.0340 Uani 1.0000
C C5 0.54440(19) 0.13445(17) 0.3650(3) 0.0384 Uani 1.0000
C C6 0.4755(2) 0.06101(19) 0.4243(4) 0.0493 Uani 1.0000
O O1 0.33445(12) 0.34056(13) 0.2657(2) 0.0401 Uani 1.0000
O O2 0.51303(12) 0.43275(11) 0.20539(19) 0.0336 Uani 1.0000
O O3 0.54536(12) 0.28276(12) 0.02234(18) 0.0340 Uani 1.0000
O O4 0.41413(12) 0.20543(12) 0.2386(2) 0.0367 Uani 1.0000
O O5 0.62892(15) 0.08096(13) 0.3439(3) 0.0522 Uani 1.0000
O O6 0.53620(16) 0.00210(14) 0.5075(3) 0.0579 Uani 1.0000
C C7 0.67037(18) 0.27177(18) 0.1852(3) 0.0356 Uani 1.0000
O O8 0.69994(13) 0.24162(13) 0.0446(2) 0.0409 Uani 1.0000
C C8 0.63374(18) 0.27831(18) -0.0555(3) 0.0356 Uani 1.0000
C C9 0.6603(2) 0.3780(2) -0.1031(3) 0.0434 Uani 1.0000
C C10 0.6248(2) 0.2097(2) -0.1803(3) 0.0477 Uani 1.0000
C C11 0.6237(2) -0.0037(2) 0.4304(3) 0.0510 Uani 1.0000
C C12 0.6225(4) -0.0873(2) 0.3307(5) 0.0805 Uani 1.0000
C C13 0.7021(3) -0.0043(3) 0.5393(4) 0.0793 Uani 1.0000
H H1 0.5317 0.4678 0.2677 0.0507 Uiso 1.0000
H H21 0.5308 0.3403 0.3595 0.0347 Uiso 1.0000
H H41 0.5201 0.1275 0.1480 0.0411 Uiso 1.0000
H H51 0.5523 0.1854 0.4369 0.0454 Uiso 1.0000
H H61 0.4264 0.0889 0.4849 0.0586 Uiso 1.0000
H H62 0.4459 0.0254 0.3444 0.0580 Uiso 1.0000
H H71 0.6906 0.3361 0.2042 0.0413 Uiso 1.0000
H H72 0.6947 0.2293 0.2595 0.0417 Uiso 1.0000
H H91 0.7203 0.3782 -0.1548 0.0642 Uiso 1.0000
H H92 0.6673 0.4189 -0.0191 0.0647 Uiso 1.0000
H H93 0.6102 0.4041 -0.1660 0.0643 Uiso 1.0000
H H101 0.6850 0.2058 -0.2287 0.0703 Uiso 1.0000
H H102 0.5776 0.2310 -0.2491 0.0705 Uiso 1.0000
H H103 0.6073 0.1473 -0.1420 0.0706 Uiso 1.0000
H H121 0.6216 -0.1447 0.3883 0.1191 Uiso 1.0000
H H122 0.6795 -0.0864 0.2731 0.1185 Uiso 1.0000
H H123 0.5676 -0.0845 0.2679 0.1184 Uiso 1.0000
H H131 0.6983 -0.0602 0.6003 0.1178 Uiso 1.0000
H H132 0.7623 -0.0033 0.4884 0.1177 Uiso 1.0000
H H133 0.6982 0.0510 0.5999 0.1178 Uiso 1.0000

loop_
_atom_site_aniso_label
_atom_site_aniso_U_11
_atom_site_aniso_U_22
_atom_site_aniso_U_33
_atom_site_aniso_U_12
_atom_site_aniso_U_13
_atom_site_aniso_U_23
C1 0.0403(13) 0.0401(12) 0.0161(8) -0.0017(10) 0.0017(9) 0.0035(9)
C2 0.0405(12) 0.0301(11) 0.0169(9) 0.0024(9) -0.0033(9) 0.0022(9)
C3 0.0429(13) 0.0302(11) 0.0188(10) -0.0015(9) -0.0003(9) 0.0012(8)
C4 0.0432(13) 0.0297(11) 0.0292(11) -0.0040(10) 0.0058(9) -0.0041(9)
C5 0.0508(14) 0.0277(11) 0.0368(12) 0.0027(10) 0.0091(11) 0.0047(10)
C6 0.0598(17) 0.0355(13) 0.0526(17) 0.0019(12) 0.0124(14) 0.0173(13)
O1 0.0380(9) 0.0546(10) 0.0278(8) 0.0050(8) 0.0042(7) 0.0055(8)
O2 0.0501(10) 0.0280(8) 0.0228(7) -0.0023(7) -0.0088(7) 0.0007(6)
O3 0.0403(9) 0.0442(9) 0.0174(7) -0.0029(7) 0.0011(6) 0.0016(7)
O4 0.0390(9) 0.0369(9) 0.0343(9) -0.0044(7) 0.0035(7) 0.0001(7)
O5 0.0550(12) 0.0410(10) 0.0606(13) 0.0091(9) 0.0166(10) 0.0154(9)
O6 0.0734(13) 0.0437(10) 0.0566(13) 0.0090(10) 0.0162(12) 0.0237(10)
C7 0.0403(13) 0.0397(13) 0.0269(11) 0.0011(10) 0.0059(10) 0.0042(10)
O8 0.0432(10) 0.0476(10) 0.0319(9) 0.0031(8) 0.0084(7) 0.0024(8)
C8 0.0410(13) 0.0407(13) 0.0250(11) -0.0021(10) 0.0054(10) 0.0018(10)
C9 0.0471(15) 0.0496(15) 0.0335(12) -0.0063(12) 0.0070(11) 0.0057(12)
C10 0.0611(17) 0.0499(15) 0.0320(13) 0.0003(13) 0.0107(12) -0.0074(12)
C11 0.0686(19) 0.0385(14) 0.0458(15) 0.0130(13) 0.0028(14) 0.0082(12)
C12 0.120(3) 0.0417(17) 0.080(3) 0.0111(19) 0.011(2) -0.0076(18)
C13 0.078(2) 0.103(3) 0.057(2) 0.011(2) -0.0075(19) 0.011(2)

loop_
_atom_type_symbol
_atom_type_scat_dispersion_real
_atom_type_scat_dispersion_imag
_atom_type_scat_source
C 0.0033 0.0016 'International Tables Vol C 4.2.6.8 and 6.1.1.4'
H 0.0000 0.0000 'International Tables Vol C 4.2.6.8 and 6.1.1.4'
O 0.0106 0.0060 'International Tables Vol C 4.2.6.8 and 6.1.1.4'

loop_
_geom_angle_atom_site_label_1
_geom_angle_atom_site_label_2
_geom_angle_atom_site_label_3
_geom_angle
_geom_angle_publ_flag
C2 C1 O1 128.7(2) no
C2 C1 O4 109.39(19) no
O1 C1 O4 121.9(2) no
C1 C2 C3 101.88(18) no
C1 C2 O2 113.35(18) no
C3 C2 O2 115.11(18) no
C1 C2 H21 109.2 no
C3 C2 H21 108.2 no
O2 C2 H21 108.8 no
C2 C3 C4 101.08(18) no
C2 C3 O3 108.02(18) no
C4 C3 O3 108.96(19) no
C2 C3 C7 117.0(2) no
C4 C3 C7 117.86(19) no
O3 C3 C7 103.63(18) no
C3 C4 C5 116.7(2) no
C3 C4 O4 103.00(18) no
C5 C4 O4 106.95(19) no
C3 C4 H41 110.8 no
C5 C4 H41 108.2 no
O4 C4 H41 111.1 no
C4 C5 C6 113.3(2) no
C4 C5 O5 109.1(2) no
C6 C5 O5 102.86(19) no
C4 C5 H51 109.5 no
C6 C5 H51 109.4 no
O5 C5 H51 112.6 no
C5 C6 O6 101.9(2) no
C5 C6 H61 112.6 no
O6 C6 H61 111.2 no
C5 C6 H62 110.7 no
O6 C6 H62 111.0 no
H61 C6 H62 109.3 no
C2 O2 H1 109.9 no
C3 O3 C8 108.84(18) no
C4 O4 C1 110.04(17) no
C5 O5 C11 108.8(2) no
C6 O6 C11 106.9(2) no
C3 C7 O8 102.68(19) no
C3 C7 H71 110.1 no
O8 C7 H71 110.9 no
C3 C7 H72 112.0 no
O8 C7 H72 110.4 no
H71 C7 H72 110.5 no
C7 O8 C8 106.66(18) no
O3 C8 O8 105.54(17) no
O3 C8 C9 108.4(2) no
O8 C8 C9 111.4(2) no
O3 C8 C10 109.5(2) no
O8 C8 C10 108.3(2) no
C9 C8 C10 113.4(2) no
C8 C9 H91 110.9 no
C8 C9 H92 110.4 no
H91 C9 H92 107.3 no
C8 C9 H93 109.7 no
H91 C9 H93 109.9 no
H92 C9 H93 108.6 no
C8 C10 H101 108.4 no
C8 C10 H102 110.7 no
H101 C10 H102 109.1 no
C8 C10 H103 109.1 no
H101 C10 H103 109.7 no
H102 C10 H103 109.8 no
O5 C11 O6 105.7(2) no
O5 C11 C12 108.6(3) no
O6 C11 C12 109.9(3) no
O5 C11 C13 109.7(3) no
O6 C11 C13 108.2(3) no
C12 C11 C13 114.4(3) no
C11 C12 H121 109.1 no
C11 C12 H122 108.5 no
H121 C12 H122 108.8 no
C11 C12 H123 110.0 no
H121 C12 H123 110.4 no
H122 C12 H123 110.1 no
C11 C13 H131 110.5 no
C11 C13 H132 109.1 no
H131 C13 H132 109.8 no
C11 C13 H133 109.8 no
H131 C13 H133 109.0 no
H132 C13 H133 108.5 no

loop_
_geom_bond_atom_site_label_1
_geom_bond_atom_site_label_2
_geom_bond_distance
_geom_bond_publ_flag
C1 C2 1.513(3) no
C1 O1 1.208(3) no
C1 O4 1.348(3) no
C2 C3 1.519(3) no
C2 O2 1.400(3) no
C2 H21 0.976 no
C3 C4 1.538(3) no
C3 O3 1.436(2) no
C3 C7 1.522(4) no
C4 C5 1.506(4) no
C4 O4 1.482(3) no
C4 H41 0.968 no
C5 C6 1.527(4) no
C5 O5 1.430(3) no
C5 H51 0.986 no
C6 O6 1.422(4) no
C6 H61 0.975 no
C6 H62 0.985 no
O2 H1 0.803 no
O3 C8 1.444(3) no
O5 C11 1.441(3) no
O6 C11 1.430(4) no
C7 O8 1.426(3) no
C7 H71 0.972 no
C7 H72 0.974 no
O8 C8 1.413(3) no
C8 C9 1.526(4) no
C8 C10 1.510(4) no
C9 H91 0.974 no
C9 H92 0.971 no
C9 H93 0.987 no
C10 H101 0.963 no
C10 H102 0.970 no
C10 H103 0.984 no
C11 C12 1.499(5) no
C11 C13 1.497(5) no
C12 H121 0.972 no
C12 H122 0.965 no
C12 H123 0.970 no
C13 H131 0.972 no
C13 H132 0.972 no
C13 H133 0.964 no

loop_
_geom_hbond_atom_site_label_D
_geom_hbond_atom_site_label_H
_geom_hbond_atom_site_label_A
_geom_hbond_site_symmetry_A
_geom_hbond_distance_DH
_geom_hbond_distance_HA
_geom_hbond_distance_DA
_geom_hbond_angle_DHA
_geom_hbond_publ_flag
O2 H1 O2 2_655 0.80 1.91 2.679(2) 160 yes

loop_
_cod_related_entry_id
_cod_related_entry_database
_cod_related_entry_code
1 ChemSpider 21185580
